data_4119658
loop_
_publ_author_name
'Valeria Amendola'
'Greta Bergamaschi'
'Massimo Boiocchi'
'Luigi Fabbrizzi'
'Lorenzo Mosca'

_publ_contact_author_address
;
Dipartimento di Chimica
University of Pavia
via Taramelli 12, I-27100 Pavia, ITALY
;
_publ_contact_author_email
;
luigi.fabbrizzi@unipv.it
;
_publ_contact_author_name 'Prof. Luigi Fabbrizzi'
_publ_section_title
;
 The Interaction of Fluoride with Fluorogenic Ureas: An ON1-OFF-ON2
 Response
;
_journal_name_full 'Journal of the American Chemical Society'
_journal_page_first 6345
_journal_page_last 6355
_journal_paper_doi 10.1021/ja4019786
_journal_volume 135
_journal_year 2013
_chemical_formula_moiety 'C21 H16 N2 O, C16 H36 N, Cl, 0.25(H2 O)'
_chemical_formula_sum 'C37 H52.5 Cl N3 O1.25'
_chemical_formula_weight 594.77
_chemical_name_systematic
;
 N-(2-anthracenyl)-N'-(phenyl)-urea tetrabutylammonium chloride hydrate
;
_space_group_IT_number 14
_symmetry_cell_setting monoclinic
_symmetry_Int_Tables_number 14
_symmetry_space_group_name_Hall '-P 2ybc'
_symmetry_space_group_name_H-M 'P 1 21/c 1'
_atom_sites_solution_hydrogens geom
_atom_sites_solution_primary direct
_atom_sites_solution_secondary difmap
_audit_creation_method SHELXL-97
_cell_angle_alpha 90.00
_cell_angle_beta 108.695(2)
_cell_angle_gamma 90.00
_cell_formula_units_Z 4
_cell_length_a 24.007(3)
_cell_length_b 8.1804(9)
_cell_length_c 19.147(2)
_cell_measurement_reflns_used 3208
_cell_measurement_temperature 293(2)
_cell_measurement_theta_max 19
_cell_measurement_theta_min 2
_cell_volume 3561.8(7)
_computing_cell_refinement 'SAINT (Bruker-Axs Inc)'
_computing_data_collection 'SMART (Bruker-Axs Inc)'
_computing_data_reduction 'SAINT (Bruker-Axs Inc)'
_computing_molecular_graphics 'Mercury (Macrae et al., 2008)'
_computing_publication_material 'WinGX publication routines (Farrugia, 1999)'
_computing_structure_refinement 'SHELXL-97 (Sheldrick, 2008)'
_computing_structure_solution 'SIR-97 (Altomare et al., 1999)'
_diffrn_ambient_temperature 293(2)
_diffrn_detector_area_resol_mean 8.333
_diffrn_measured_fraction_theta_full 1.000
_diffrn_measured_fraction_theta_max 1.000
_diffrn_measurement_device_type 'Bruker-Axs Smart-Apex CCD'
_diffrn_measurement_method 'omega scan'
_diffrn_radiation_monochromator graphite
_diffrn_radiation_source 'fine-focus sealed tube'
_diffrn_radiation_type MoK\a
_diffrn_radiation_wavelength 0.71073
_diffrn_reflns_av_R_equivalents 0.0563
_diffrn_reflns_av_sigmaI/netI 0.0504
_diffrn_reflns_limit_h_max 28
_diffrn_reflns_limit_h_min -28
_diffrn_reflns_limit_k_max 9
_diffrn_reflns_limit_k_min -9
_diffrn_reflns_limit_l_max 22
_diffrn_reflns_limit_l_min -22
_diffrn_reflns_number 28298
_diffrn_reflns_theta_full 25.01
_diffrn_reflns_theta_max 25.01
_diffrn_reflns_theta_min 0.90
_diffrn_standards_decay_% 0
_exptl_absorpt_coefficient_mu 0.139
_exptl_absorpt_correction_T_max 0.982
_exptl_absorpt_correction_T_min 0.625
_exptl_absorpt_correction_type multi-scan
_exptl_absorpt_process_details 'Sadabs (Sheldrick, 1996)'
_exptl_crystal_colour COLOURLESS
_exptl_crystal_density_diffrn 1.109
_exptl_crystal_description 'PLATY PRISM'
_exptl_crystal_F_000 1290
_exptl_crystal_size_max 0.5
_exptl_crystal_size_mid 0.15
_exptl_crystal_size_min 0.02
_refine_diff_density_max 0.332
_refine_diff_density_min -0.190
_refine_diff_density_rms 0.044
_refine_ls_extinction_method none
_refine_ls_goodness_of_fit_ref 1.046
_refine_ls_hydrogen_treatment mixed
_refine_ls_matrix_type full
_refine_ls_number_parameters 394
_refine_ls_number_reflns 6275
_refine_ls_number_restraints 7
_refine_ls_restrained_S_all 1.053
_refine_ls_R_factor_all 0.1834
_refine_ls_R_factor_gt 0.0937
_refine_ls_shift/su_max 0.001
_refine_ls_shift/su_mean 0.000
_refine_ls_structure_factor_coef Fsqd
_refine_ls_weighting_details 'calc w=1/[\s^2^(Fo^2^)+(0.1283P)^2^+0.8497P] where P=(Fo^2^+2Fc^2^)/3'
_refine_ls_weighting_scheme calc
_refine_ls_wR_factor_gt 0.2371
_refine_ls_wR_factor_ref 0.2980
_reflns_number_gt 2832
_reflns_number_total 6275
_reflns_threshold_expression >2\s(I)
_cod_data_source_file ja4019786_si_001_2.cif
_cod_data_source_block 1_fluo_urea_cl
_cod_original_sg_symbol_H-M 'P 21/c'
_cod_original_formula_sum 'C37 H52.50 Cl N3 O1.25'
_cod_database_code 4119658

loop_
_symmetry_equiv_pos_as_xyz
'x, y, z'
'-x, y+1/2, -z+1/2'
'-x, -y, -z'
'x, -y-1/2, z-1/2'

loop_
_atom_site_label
_atom_site_type_symbol
_atom_site_fract_x
_atom_site_fract_y
_atom_site_fract_z
_atom_site_U_iso_or_equiv
_atom_site_adp_type
_atom_site_occupancy
_atom_site_symmetry_multiplicity
_atom_site_calc_flag
_atom_site_refinement_flags
Cl1 Cl 0.76860(8) 0.6923(2) 0.39244(7) 0.1313(7) Uani 1 1 d .
C1 C 0.8028(3) 0.6601(6) 0.5976(3) 0.0896(14) Uani 1 1 d .
C2 C 0.7008(3) 0.7619(5) 0.5669(3) 0.0850(13) Uani 1 1 d .
C3 C 0.6481(3) 0.7738(6) 0.5058(3) 0.0965(15) Uani 1 1 d .
H3 H 0.6494 0.7546 0.4585 0.116 Uiso 1 1 calc R
C4 C 0.5966(3) 0.8122(6) 0.5154(3) 0.1010(16) Uani 1 1 d .
H4 H 0.5631 0.8208 0.4743 0.121 Uiso 1 1 calc R
C5 C 0.5918(3) 0.8403(5) 0.5868(3) 0.0863(14) Uani 1 1 d .
C6 C 0.5397(3) 0.8799(6) 0.5984(4) 0.1022(16) Uani 1 1 d .
H6 H 0.5054 0.8849 0.5583 0.123 Uiso 1 1 calc R
C7 C 0.5373(3) 0.9127(6) 0.6690(4) 0.0995(15) Uani 1 1 d .
C8 C 0.4843(3) 0.9603(8) 0.6812(5) 0.130(2) Uani 1 1 d .
H8 H 0.4498 0.9672 0.6414 0.156 Uiso 1 1 calc R
C9 C 0.4832(4) 0.9957(9) 0.7498(6) 0.146(2) Uani 1 1 d .
H9 H 0.4484 1.0295 0.7568 0.175 Uiso 1 1 calc R
C10 C 0.5340(5) 0.9816(9) 0.8095(5) 0.145(2) Uani 1 1 d .
H10 H 0.5326 1.0052 0.8564 0.174 Uiso 1 1 calc R
C11 C 0.5863(4) 0.9338(7) 0.8016(4) 0.1195(19) Uani 1 1 d .
H11 H 0.6197 0.9233 0.8427 0.143 Uiso 1 1 calc R
C12 C 0.5890(3) 0.9000(6) 0.7291(3) 0.0938(14) Uani 1 1 d .
C13 C 0.6413(3) 0.8574(5) 0.7178(3) 0.0852(13) Uani 1 1 d .
H13 H 0.6751 0.8469 0.7584 0.102 Uiso 1 1 calc R
C14 C 0.6447(2) 0.8299(5) 0.6477(3) 0.0804(13) Uani 1 1 d .
C15 C 0.6985(2) 0.7902(5) 0.6361(3) 0.0829(13) Uani 1 1 d .
H15 H 0.7327 0.7834 0.6763 0.099 Uiso 1 1 calc R
C16 C 0.9006(3) 0.5674(7) 0.5963(4) 0.1022(16) Uani 1 1 d .
C17 C 0.9301(3) 0.5706(9) 0.6702(4) 0.138(2) Uani 1 1 d .
H17 H 0.9130 0.6186 0.7024 0.166 Uiso 1 1 calc R
C18 C 0.9850(4) 0.5030(13) 0.6969(5) 0.170(3) Uani 1 1 d .
H18 H 1.0045 0.5045 0.7474 0.204 Uiso 1 1 calc R
C19 C 1.0118(4) 0.4343(13) 0.6521(7) 0.174(3) Uani 1 1 d .
H19 H 1.0497 0.3920 0.6712 0.209 Uiso 1 1 calc R
C20 C 0.9828(4) 0.4281(11) 0.5789(6) 0.157(3) Uani 1 1 d .
H20 H 1.0004 0.3794 0.5474 0.188 Uiso 1 1 calc R
C21 C 0.9274(4) 0.4935(9) 0.5510(4) 0.134(2) Uani 1 1 d .
H21 H 0.9077 0.4877 0.5006 0.161 Uiso 1 1 calc R
N1 N 0.7522(2) 0.7210(5) 0.5511(2) 0.0936(12) Uani 1 1 d D
H1N H 0.743(2) 0.721(6) 0.4985(7) 0.112 Uiso 1 1 d D
N2 N 0.8440(2) 0.6325(6) 0.5642(2) 0.1031(13) Uani 1 1 d D
H2N H 0.827(2) 0.641(6) 0.5118(7) 0.124 Uiso 1 1 d D
O1 O 0.81111(15) 0.6336(4) 0.6629(2) 0.1066(11) Uani 1 1 d .
C22 C 0.7167(2) 0.3967(5) 0.7276(3) 0.0950(15) Uani 1 1 d .
H22A H 0.7354 0.4430 0.6941 0.114 Uiso 1 1 calc R
H22B H 0.7034 0.4871 0.7509 0.114 Uiso 1 1 calc R
C23 C 0.6635(3) 0.3004(6) 0.6827(3) 0.1083(17) Uani 1 1 d .
H23A H 0.6758 0.2125 0.6570 0.130 Uiso 1 1 calc R
H23B H 0.6443 0.2523 0.7154 0.130 Uiso 1 1 calc R
C24 C 0.6211(3) 0.4087(7) 0.6281(3) 0.1158(18) Uani 1 1 d .
H24A H 0.6412 0.4611 0.5975 0.139 Uiso 1 1 calc R
H24B H 0.6078 0.4937 0.6544 0.139 Uiso 1 1 calc R
C25 C 0.5686(3) 0.3184(8) 0.5795(4) 0.154(3) Uani 1 1 d .
H25A H 0.5427 0.3937 0.5460 0.232 Uiso 1 1 calc R
H25B H 0.5482 0.2672 0.6093 0.232 Uiso 1 1 calc R
H25C H 0.5813 0.2364 0.5520 0.232 Uiso 1 1 calc R
C26 C 0.7856(2) 0.1602(6) 0.7544(3) 0.1046(16) Uani 1 1 d D
H26A H 0.7528 0.0896 0.7292 0.126 Uiso 1 1 calc R
H26B H 0.8119 0.0979 0.7947 0.126 Uiso 1 1 calc R
C27 C 0.8185(3) 0.2048(7) 0.7003(3) 0.1212(19) Uani 1 1 d D
H27A H 0.7926 0.2686 0.6603 0.145 Uiso 1 1 calc R
H27B H 0.8520 0.2728 0.7256 0.145 Uiso 1 1 calc R
C28 C 0.8396(3) 0.0597(7) 0.6689(4) 0.147(2) Uani 1 1 d D
H28A H 0.8634 -0.0066 0.7095 0.176 Uiso 1 1 calc R
H28B H 0.8056 -0.0050 0.6421 0.176 Uiso 1 1 calc R
C29 C 0.8726(3) 0.0912(9) 0.6214(4) 0.164(3) Uani 1 1 d D
H29A H 0.8846 -0.0104 0.6056 0.245 Uiso 1 1 calc R
H29B H 0.9067 0.1544 0.6470 0.245 Uiso 1 1 calc R
H29C H 0.8489 0.1511 0.5792 0.245 Uiso 1 1 calc R
C30 C 0.8113(3) 0.4226(7) 0.8230(3) 0.1150(18) Uani 1 1 d .
H30A H 0.8281 0.4622 0.7864 0.138 Uiso 1 1 calc R
H30B H 0.7945 0.5157 0.8405 0.138 Uiso 1 1 calc R
C31 C 0.8601(4) 0.3518(10) 0.8870(4) 0.168(3) Uani 1 1 d .
H31A H 0.8760 0.2559 0.8703 0.202 Uiso 1 1 calc R
H31B H 0.8440 0.3175 0.9250 0.202 Uiso 1 1 calc R
C32 C 0.9093(5) 0.4739(19) 0.9194(7) 0.233(5) Uani 1 1 d .
H32A H 0.8932 0.5833 0.9170 0.280 Uiso 1 1 calc R
H32B H 0.9296 0.4477 0.9707 0.280 Uiso 1 1 calc R
C33 C 0.9466(7) 0.467(2) 0.8812(8) 0.294(7) Uani 1 1 d .
H33A H 0.9778 0.5443 0.9010 0.441 Uiso 1 1 calc R
H33B H 0.9262 0.4932 0.8305 0.441 Uiso 1 1 calc R
H33C H 0.9627 0.3589 0.8843 0.441 Uiso 1 1 calc R
C34 C 0.7357(3) 0.2313(7) 0.8422(3) 0.125(2) Uani 1 1 d D
H34A H 0.7065 0.1503 0.8176 0.151 Uiso 1 1 calc R
H34B H 0.7665 0.1757 0.8804 0.151 Uiso 1 1 calc R
C35 C 0.7070(4) 0.3569(9) 0.8784(4) 0.168(3) Uani 1 1 d D
H35A H 0.6758 0.4117 0.8404 0.201 Uiso 1 1 calc R
H35B H 0.7360 0.4386 0.9028 0.201 Uiso 1 1 calc R
C36 C 0.6813(5) 0.2819(13) 0.9347(6) 0.219(4) Uani 1 1 d D
H36A H 0.6568 0.3632 0.9474 0.263 Uiso 1 1 calc R
H36B H 0.6562 0.1912 0.9115 0.263 Uiso 1 1 calc R
C37 C 0.7208(7) 0.228(2) 0.9969(7) 0.332(10) Uani 1 1 d D
H37A H 0.7007 0.1825 1.0284 0.498 Uiso 1 1 calc R
H37B H 0.7450 0.3177 1.0216 0.498 Uiso 1 1 calc R
H37C H 0.7450 0.1459 0.9853 0.498 Uiso 1 1 calc R
N3 N 0.7623(2) 0.3031(5) 0.7862(2) 0.0968(12) Uani 1 1 d .
O1W O 0.8506(8) 0.811(2) 0.8090(10) 0.147(6) Uani 0.25 1 d P

loop_
_atom_site_aniso_label
_atom_site_aniso_U_11
_atom_site_aniso_U_22
_atom_site_aniso_U_33
_atom_site_aniso_U_23
_atom_site_aniso_U_13
_atom_site_aniso_U_12
Cl1 0.1826(16) 0.1262(12) 0.0867(9) 0.0027(8) 0.0453(9) -0.0223(11)
C1 0.110(4) 0.072(3) 0.089(4) -0.003(3) 0.034(4) -0.012(3)
C2 0.108(4) 0.064(3) 0.080(3) 0.003(2) 0.026(3) -0.015(3)
C3 0.127(5) 0.083(3) 0.070(3) -0.002(2) 0.018(3) -0.007(3)
C4 0.107(4) 0.090(4) 0.087(4) 0.010(3) 0.005(3) -0.002(3)
C5 0.111(4) 0.061(3) 0.077(3) 0.009(2) 0.017(3) -0.008(3)
C6 0.094(4) 0.084(4) 0.117(5) 0.018(3) 0.018(3) -0.004(3)
C7 0.113(5) 0.072(3) 0.118(5) 0.011(3) 0.044(4) 0.000(3)
C8 0.127(6) 0.110(5) 0.156(6) 0.019(4) 0.051(5) 0.005(4)
C9 0.155(7) 0.133(6) 0.172(7) 0.006(6) 0.083(7) 0.010(5)
C10 0.178(7) 0.121(5) 0.163(7) -0.020(5) 0.093(7) -0.016(5)
C11 0.156(6) 0.100(4) 0.118(5) -0.007(3) 0.064(4) -0.020(4)
C12 0.112(4) 0.066(3) 0.103(4) 0.005(3) 0.034(4) -0.020(3)
C13 0.106(4) 0.061(3) 0.083(3) -0.004(2) 0.024(3) -0.021(3)
C14 0.106(4) 0.049(2) 0.079(3) -0.001(2) 0.020(3) -0.017(2)
C15 0.105(4) 0.061(3) 0.073(3) -0.001(2) 0.016(3) -0.019(3)
C16 0.116(5) 0.096(4) 0.105(5) -0.001(3) 0.051(4) -0.013(4)
C17 0.122(6) 0.181(7) 0.108(5) -0.017(4) 0.033(4) 0.006(5)
C18 0.125(6) 0.248(10) 0.128(6) -0.003(6) 0.028(5) 0.016(6)
C19 0.134(7) 0.207(9) 0.185(9) 0.037(8) 0.056(7) 0.020(6)
C20 0.155(8) 0.164(7) 0.174(8) 0.005(6) 0.084(6) 0.024(6)
C21 0.146(6) 0.139(6) 0.131(5) 0.006(5) 0.065(5) -0.003(5)
N1 0.118(4) 0.086(3) 0.074(2) 0.001(2) 0.027(3) -0.009(3)
N2 0.119(4) 0.107(3) 0.086(3) -0.002(3) 0.036(3) -0.008(3)
O1 0.133(3) 0.104(3) 0.086(2) 0.013(2) 0.039(2) 0.005(2)
C22 0.132(4) 0.059(3) 0.103(3) 0.008(3) 0.050(3) -0.011(3)
C23 0.128(4) 0.077(3) 0.117(4) 0.001(3) 0.034(4) -0.028(3)
C24 0.130(5) 0.082(4) 0.131(4) 0.010(3) 0.034(4) -0.013(4)
C25 0.132(5) 0.105(5) 0.200(7) 0.007(5) 0.017(5) -0.025(4)
C26 0.130(4) 0.069(3) 0.112(4) 0.001(3) 0.033(3) -0.002(3)
C27 0.147(5) 0.087(4) 0.132(5) -0.024(3) 0.050(4) -0.008(4)
C28 0.159(6) 0.093(4) 0.205(7) -0.027(5) 0.083(6) -0.012(4)
C29 0.166(7) 0.152(6) 0.204(8) -0.049(6) 0.103(6) -0.018(5)
C30 0.145(5) 0.087(4) 0.112(4) -0.018(3) 0.039(4) -0.028(4)
C31 0.164(6) 0.155(7) 0.147(6) -0.014(5) -0.005(5) -0.053(6)
C32 0.187(10) 0.288(15) 0.212(11) -0.009(10) 0.045(8) -0.035(10)
C33 0.300(17) 0.298(17) 0.289(16) -0.052(13) 0.101(13) -0.126(14)
C34 0.181(6) 0.099(4) 0.100(4) 0.010(3) 0.051(4) -0.033(4)
C35 0.255(9) 0.157(7) 0.134(5) -0.015(5) 0.123(6) -0.059(6)
C36 0.269(12) 0.218(11) 0.197(10) -0.035(9) 0.110(10) -0.047(9)
C37 0.40(2) 0.40(2) 0.206(12) 0.115(14) 0.110(14) 0.053(17)
N3 0.135(3) 0.065(2) 0.094(3) -0.002(2) 0.042(3) -0.020(3)
O1W 0.153(14) 0.134(13) 0.155(14) 0.026(11) 0.052(12) -0.029(11)

loop_
_atom_type_symbol
_atom_type_description
_atom_type_scat_dispersion_real
_atom_type_scat_dispersion_imag
_atom_type_scat_source
C C 0.0033 0.0016 'International Tables Vol C Tables 4.2.6.8 and 6.1.1.4'
H H 0.0000 0.0000 'International Tables Vol C Tables 4.2.6.8 and 6.1.1.4'
Cl Cl 0.1484 0.1585 'International Tables Vol C Tables 4.2.6.8 and 6.1.1.4'
N N 0.0061 0.0033 'International Tables Vol C Tables 4.2.6.8 and 6.1.1.4'
O O 0.0106 0.0060 'International Tables Vol C Tables 4.2.6.8 and 6.1.1.4'

loop_
_geom_angle_atom_site_label_1
_geom_angle_atom_site_label_2
_geom_angle_atom_site_label_3
_geom_angle
O1 C1 N1 124.0(6)
O1 C1 N2 123.2(6)
N1 C1 N2 112.7(5)
C15 C2 N1 124.3(5)
C15 C2 C3 118.8(5)
N1 C2 C3 116.9(5)
C4 C3 C2 121.2(5)
C4 C3 H3 119.4
C2 C3 H3 119.4
C3 C4 C5 121.9(5)
C3 C4 H4 119.1
C5 C4 H4 119.1
C6 C5 C14 120.0(5)
C6 C5 C4 123.2(5)
C14 C5 C4 116.8(5)
C5 C6 C7 121.4(5)
C5 C6 H6 119.3
C7 C6 H6 119.3
C6 C7 C12 118.8(6)
C6 C7 C8 121.9(7)
C12 C7 C8 119.3(6)
C9 C8 C7 121.0(7)
C9 C8 H8 119.5
C7 C8 H8 119.5
C8 C9 C10 119.8(8)
C8 C9 H9 120.1
C10 C9 H9 120.1
C11 C10 C9 122.0(8)
C11 C10 H10 119.0
C9 C10 H10 119.0
C10 C11 C12 119.2(7)
C10 C11 H11 120.4
C12 C11 H11 120.4
C13 C12 C7 119.9(5)
C13 C12 C11 121.5(6)
C7 C12 C11 118.6(6)
C12 C13 C14 121.9(5)
C12 C13 H13 119.1
C14 C13 H13 119.1
C13 C14 C15 121.8(5)
C13 C14 C5 118.0(5)
C15 C14 C5 120.2(5)
C2 C15 C14 121.0(5)
C2 C15 H15 119.5
C14 C15 H15 119.5
C17 C16 C21 118.1(7)
C17 C16 N2 123.7(6)
C21 C16 N2 118.2(6)
C16 C17 C18 119.8(7)
C16 C17 H17 120.1
C18 C17 H17 120.1
C19 C18 C17 122.0(8)
C19 C18 H18 119.0
C17 C18 H18 119.0
C18 C19 C20 118.9(9)
C18 C19 H19 120.6
C20 C19 H19 120.6
C19 C20 C21 120.2(8)
C19 C20 H20 119.9
C21 C20 H20 119.9
C20 C21 C16 121.0(7)
C20 C21 H21 119.5
C16 C21 H21 119.5
C1 N1 C2 127.8(5)
C1 N1 H1N 123(3)
C2 N1 H1N 108(3)
C1 N2 C16 127.3(5)
C1 N2 H2N 110(3)
C16 N2 H2N 121(3)
N3 C22 C23 116.0(4)
N3 C22 H22A 108.3
C23 C22 H22A 108.3
N3 C22 H22B 108.3
C23 C22 H22B 108.3
H22A C22 H22B 107.4
C24 C23 C22 110.5(4)
C24 C23 H23A 109.5
C22 C23 H23A 109.5
C24 C23 H23B 109.5
C22 C23 H23B 109.5
H23A C23 H23B 108.1
C23 C24 C25 113.0(5)
C23 C24 H24A 109.0
C25 C24 H24A 109.0
C23 C24 H24B 109.0
C25 C24 H24B 109.0
H24A C24 H24B 107.8
C24 C25 H25A 109.5
C24 C25 H25B 109.5
H25A C25 H25B 109.5
C24 C25 H25C 109.5
H25A C25 H25C 109.5
H25B C25 H25C 109.5
N3 C26 C27 115.2(4)
N3 C26 H26A 108.5
C27 C26 H26A 108.5
N3 C26 H26B 108.5
C27 C26 H26B 108.5
H26A C26 H26B 107.5
C28 C27 C26 113.5(5)
C28 C27 H27A 108.9
C26 C27 H27A 108.9
C28 C27 H27B 108.9
C26 C27 H27B 108.9
H27A C27 H27B 107.7
C29 C28 C27 116.7(6)
C29 C28 H28A 108.1
C27 C28 H28A 108.1
C29 C28 H28B 108.1
C27 C28 H28B 108.1
H28A C28 H28B 107.3
C28 C29 H29A 109.5
C28 C29 H29B 109.5
H29A C29 H29B 109.5
C28 C29 H29C 109.5
H29A C29 H29C 109.5
H29B C29 H29C 109.5
C31 C30 N3 114.4(5)
C31 C30 H30A 108.7
N3 C30 H30A 108.7
C31 C30 H30B 108.7
N3 C30 H30B 108.7
H30A C30 H30B 107.6
C30 C31 C32 112.2(8)
C30 C31 H31A 109.2
C32 C31 H31A 109.2
C30 C31 H31B 109.2
C32 C31 H31B 109.2
H31A C31 H31B 107.9
C33 C32 C31 108.7(12)
C33 C32 H32A 109.9
C31 C32 H32A 109.9
C33 C32 H32B 109.9
C31 C32 H32B 109.9
H32A C32 H32B 108.3
C32 C33 H33A 109.5
C32 C33 H33B 109.5
H33A C33 H33B 109.5
C32 C33 H33C 109.5
H33A C33 H33C 109.5
H33B C33 H33C 109.5
C35 C34 N3 114.3(4)
C35 C34 H34A 108.7
N3 C34 H34A 108.7
C35 C34 H34B 108.7
N3 C34 H34B 108.7
H34A C34 H34B 107.6
C34 C35 C36 113.2(6)
C34 C35 H35A 108.9
C36 C35 H35A 108.9
C34 C35 H35B 108.9
C36 C35 H35B 108.9
H35A C35 H35B 107.8
C37 C36 C35 115.4(9)
C37 C36 H36A 108.4
C35 C36 H36A 108.4
C37 C36 H36B 108.4
C35 C36 H36B 108.4
H36A C36 H36B 107.5
C36 C37 H37A 109.5
C36 C37 H37B 109.5
H37A C37 H37B 109.5
C36 C37 H37C 109.5
H37A C37 H37C 109.5
H37B C37 H37C 109.5
C22 N3 C26 111.6(4)
C22 N3 C30 106.8(4)
C26 N3 C30 110.8(4)
C22 N3 C34 110.6(4)
C26 N3 C34 106.2(4)
C30 N3 C34 111.0(4)

loop_
_geom_bond_atom_site_label_1
_geom_bond_atom_site_label_2
_geom_bond_distance
C1 O1 1.221(6)
C1 N1 1.350(7)
C1 N2 1.358(7)
C2 C15 1.366(6)
C2 N1 1.401(6)
C2 C3 1.424(7)
C3 C4 1.344(7)
C3 H3 0.9300
C4 C5 1.428(7)
C4 H4 0.9300
C5 C6 1.377(7)
C5 C14 1.423(6)
C6 C7 1.397(7)
C6 H6 0.9300
C7 C12 1.400(7)
C7 C8 1.420(8)
C8 C9 1.355(9)
C8 H8 0.9300
C9 C10 1.383(9)
C9 H9 0.9300
C10 C11 1.368(9)
C10 H10 0.9300
C11 C12 1.436(8)
C11 H11 0.9300
C12 C13 1.385(7)
C13 C14 1.390(6)
C13 H13 0.9300
C14 C15 1.416(7)
C15 H15 0.9300
C16 C17 1.364(8)
C16 C21 1.375(8)
C16 N2 1.406(7)
C17 C18 1.368(9)
C17 H17 0.9300
C18 C19 1.349(11)
C18 H18 0.9300
C19 C20 1.350(10)
C19 H19 0.9300
C20 C21 1.374(9)
C20 H20 0.9300
C21 H21 0.9300
N1 H1N 0.958(10)
N2 H2N 0.958(10)
C22 N3 1.502(6)
C22 C23 1.513(7)
C22 H22A 0.9700
C22 H22B 0.9700
C23 C24 1.494(7)
C23 H23A 0.9700
C23 H23B 0.9700
C24 C25 1.500(7)
C24 H24A 0.9700
C24 H24B 0.9700
C25 H25A 0.9600
C25 H25B 0.9600
C25 H25C 0.9600
C26 N3 1.507(6)
C26 C27 1.533(6)
C26 H26A 0.9700
C26 H26B 0.9700
C27 C28 1.491(7)
C27 H27A 0.9700
C27 H27B 0.9700
C28 C29 1.409(8)
C28 H28A 0.9700
C28 H28B 0.9700
C29 H29A 0.9600
C29 H29B 0.9600
C29 H29C 0.9600
C30 C31 1.512(8)
C30 N3 1.519(6)
C30 H30A 0.9700
C30 H30B 0.9700
C31 C32 1.520(13)
C31 H31A 0.9700
C31 H31B 0.9700
C32 C33 1.326(14)
C32 H32A 0.9700
C32 H32B 0.9700
C33 H33A 0.9600
C33 H33B 0.9600
C33 H33C 0.9600
C34 C35 1.522(7)
C34 N3 1.530(6)
C34 H34A 0.9700
C34 H34B 0.9700
C35 C36 1.530(8)
C35 H35A 0.9700
C35 H35B 0.9700
C36 C37 1.336(10)
C36 H36A 0.9700
C36 H36B 0.9700
C37 H37A 0.9600
C37 H37B 0.9600
C37 H37C 0.9600
